data_4123982
loop_
_publ_author_name
'Dahl, L.F.'
'de Gil, E.R.'
'Feltham, R.D.'

_publ_section_title
;
 The solid-state structures of dinitrosyliron iodide and dinitrosylcobalt
 iodide: the stereochemical consequences of strong metal-metal
 interactions in ligand-bridged complexes
;
_journal_name_full 'Journal of the American Chemical Society'
_journal_page_first 1653
_journal_page_last 1664
_journal_volume 91
_journal_year 1969
_chemical_formula_sum 'Co I N2 O2'
_chemical_name_systematic 'Co (N O)2 I'
_space_group_IT_number 62
_symmetry_space_group_name_Hall '-P 2c 2n'
_symmetry_space_group_name_H-M 'P n a m'
_cell_angle_alpha 90
_cell_angle_beta 90
_cell_angle_gamma 90
_cell_formula_units_Z 4
_cell_length_a 10.58
_cell_length_b 12.66
_cell_length_c 3.86
_cell_volume 517.019
_citation_journal_id_ASTM JACSAT
_cod_data_source_file Dahl_JACSAT_1969_1357.cif
_cod_data_source_block Co1I1N2O2
_cod_original_cell_volume 517.0192
_cod_original_sg_symbol_Hall '-P 2ac 2n (-x,z,y)'
_cod_original_formula_sum 'Co1 I1 N2 O2'
_cod_database_code 4123982

loop_
_symmetry_equiv_pos_as_xyz
x,y,z
-x+1/2,y+1/2,-z
x+1/2,-y+1/2,-z+1/2
-x,-y,z+1/2
-x,-y,-z
x-1/2,-y-1/2,z
-x-1/2,y-1/2,z-1/2
x,y,-z-1/2

loop_
_atom_site_label
_atom_site_type_symbol
_atom_site_fract_x
_atom_site_fract_y
_atom_site_fract_z
_atom_site_occupancy
_atom_site_U_iso_or_equiv
Co1 Co+3 0.4411 0.2892 0.75 1 0.0
O1 O-2 0.2137 0.3955 0.75 1 0.0
N1 N+1 0.3152 0.3613 0.75 1 0.0
I1 I-1 0.5887 0.3487 0.25 1 0.0
O2 O-2 0.3989 0.0721 0.75 1 0.0
N2 N+1 0.4247 0.1634 0.75 1 0.0
